data_7038446
loop_
_publ_author_name
'Hazari, Alokesh'
'Das, Lakshmi Kanta'
'Bauz\'a, Antonio'
'Frontera, Antonio'
'Ghosh, Ashutosh'

_publ_section_title
;
 Exploring the coordinative adaptation and molecular shapes of trinuclear
 CuM(II) (M = Zn/Cd) complexes derived from salen type Schiff bases:
 structural and theoretical studies.
;
_journal_issue 13
_journal_name_full 'Dalton transactions (Cambridge, England : 2003)'
_journal_page_first 5730
_journal_page_last 5740
_journal_paper_doi 10.1039/c5dt04941e
_journal_volume 45
_journal_year 2016
_chemical_formula_moiety 'C36 H32 Cu2 N6 O4 S2 Zn'
_chemical_formula_sum 'C36 H32 Cu2 N6 O4 S2 Zn'
_chemical_formula_weight 869.29
_space_group_crystal_system monoclinic
_space_group_IT_number 14
_space_group_name_Hall '-P 2ybc'
_space_group_name_H-M_alt 'P 1 21/c 1'
_symmetry_space_group_name_Hall '-P 2ybc'
_symmetry_space_group_name_H-M 'P 1 21/c 1'
_atom_sites_solution_hydrogens mixed
_audit_creation_method SHELXL-2014/7
_audit_update_record
;
2016-02-04 deposited with the CCDC.
2016-02-17 downloaded from the CCDC.
;
_cell_angle_alpha 90
_cell_angle_beta 101.8240(10)
_cell_angle_gamma 90
_cell_formula_units_Z 4
_cell_length_a 12.3347(5)
_cell_length_b 10.0906(4)
_cell_length_c 28.5707(13)
_cell_measurement_reflns_used 39791
_cell_measurement_temperature 293(2)
_cell_measurement_theta_max 25.42
_cell_measurement_theta_min 1.46
_cell_volume 3480.6(3)
_computing_cell_refinement 'Bruker SMART'
_computing_data_collection 'Bruker SMART'
_computing_data_reduction 'Bruker SAINT'
_computing_molecular_graphics 'Ortep-3 for Windows (Farrugia, 1997)'
_computing_publication_material 'WINGX V1.80.03'
_computing_structure_refinement 'SHELXL-2014/7 (Sheldrick, 2014)'
_computing_structure_solution 'SHELXS-97 (Sheldrick, 1990)'
_diffrn_ambient_temperature 293(2)
_diffrn_measured_fraction_theta_full 0.997
_diffrn_measured_fraction_theta_max 0.994
_diffrn_measurement_device_type 'CCD area detector'
_diffrn_measurement_method 'phi and omega scans'
_diffrn_radiation_type MoK\a
_diffrn_radiation_wavelength 0.71073
_diffrn_reflns_av_R_equivalents 0.0547
_diffrn_reflns_av_unetI/netI 0.0393
_diffrn_reflns_Laue_measured_fraction_full 0.997
_diffrn_reflns_Laue_measured_fraction_max 0.994
_diffrn_reflns_limit_h_max 14
_diffrn_reflns_limit_h_min -14
_diffrn_reflns_limit_k_max 12
_diffrn_reflns_limit_k_min -11
_diffrn_reflns_limit_l_max 34
_diffrn_reflns_limit_l_min -34
_diffrn_reflns_number 39791
_diffrn_reflns_point_group_measured_fraction_full 0.997
_diffrn_reflns_point_group_measured_fraction_max 0.994
_diffrn_reflns_theta_full 25.242
_diffrn_reflns_theta_max 25.418
_diffrn_reflns_theta_min 1.456
_exptl_absorpt_coefficient_mu 2.064
_exptl_absorpt_correction_T_max 0.8140
_exptl_absorpt_correction_T_min 0.6150
_exptl_absorpt_correction_type empirical
_exptl_absorpt_process_details SADABS
_exptl_crystal_colour Green
_exptl_crystal_density_diffrn 1.659
_exptl_crystal_description Prismatic
_exptl_crystal_F_000 1744.0
_exptl_crystal_size_max 0.300
_exptl_crystal_size_mid 0.200
_exptl_crystal_size_min 0.100
_refine_diff_density_max 0.686
_refine_diff_density_min -0.320
_refine_diff_density_rms 0.074
_refine_ls_extinction_method none
_refine_ls_goodness_of_fit_ref 1.054
_refine_ls_hydrogen_treatment mixed
_refine_ls_matrix_type full
_refine_ls_number_parameters 486
_refine_ls_number_reflns 6384
_refine_ls_number_restraints 0
_refine_ls_restrained_S_all 1.054
_refine_ls_R_factor_all 0.0581
_refine_ls_R_factor_gt 0.0380
_refine_ls_shift/su_max 0.001
_refine_ls_shift/su_mean 0.000
_refine_ls_structure_factor_coef Fsqd
_refine_ls_weighting_details 'w=1/[\s^2^(Fo^2^)+(0.0634P)^2^+1.6014P] where P=(Fo^2^+2Fc^2^)/3'
_refine_ls_weighting_scheme calc
_refine_ls_wR_factor_gt 0.1070
_refine_ls_wR_factor_ref 0.1189
_reflns_Friedel_coverage 0.000
_reflns_number_gt 4751
_reflns_number_total 6384
_reflns_threshold_expression 'I > 2\s(I)'
_cod_data_source_file c5dt04941e2.cif
_cod_data_source_block 1
_cod_depositor_comments
;
The following automatic conversions were performed:

'_exptl_absorpt_correction_type' value 'EMPIRICAL' changed to
'empirical' according to
/usr/data/users/saulius/crontab/automatic-downloads/rss-feeds/RSC/lib/dictionaries/cif_core.dic
dictionary named 'cif_core.dic' version 2.4.2 from 2011-04-26.

Automatic conversion script
Id: cif_fix_values 4268 2015-11-12 08:31:59Z antanas 

 Adding full bibliography for 7038446--7038448.cif.
;
_cod_database_code 7038446
_shelx_shelxl_version_number 2014/7
_shelx_space_group_comment
;
The symmetry employed for this shelxl refinement is uniquely defined
by the following loop, which should always be used as a source of
symmetry information in preference to the above space-group names.
They are only intended as comments.
;
_shelx_estimated_absorpt_t_min 0.576
_shelx_estimated_absorpt_t_max 0.820

loop_
_space_group_symop_operation_xyz
'x, y, z'
'-x, y+1/2, -z+1/2'
'-x, -y, -z'
'x, -y-1/2, z-1/2'

loop_
_atom_site_label
_atom_site_type_symbol
_atom_site_fract_x
_atom_site_fract_y
_atom_site_fract_z
_atom_site_U_iso_or_equiv
_atom_site_adp_type
_atom_site_occupancy
_atom_site_site_symmetry_order
_atom_site_calc_flag
_atom_site_refinement_flags_posn
_atom_site_refinement_flags_adp
_atom_site_refinement_flags_occupancy
Zn1 Zn 0.77692(4) 1.16168(4) 0.11840(2) 0.04284(15) Uani 1 1 d . . .
Cu2 Cu 0.79952(4) 0.93550(4) 0.19654(2) 0.04184(15) Uani 1 1 d . . .
Cu1 Cu 0.63049(4) 0.95672(4) 0.04930(2) 0.03987(15) Uani 1 1 d . . .
S1 S 0.50087(13) 1.44174(13) 0.14758(6) 0.0772(4) Uani 1 1 d . . .
S2 S 1.12420(14) 1.3027(2) 0.08808(6) 0.1024(6) Uani 1 1 d . . .
O10 O 0.7085(2) 1.1210(2) 0.04704(9) 0.0426(6) Uani 1 1 d . . .
O30 O 0.6082(2) 1.0392(2) 0.10722(10) 0.0473(7) Uani 1 1 d . . .
O51 O 0.8242(2) 0.9494(2) 0.13244(10) 0.0479(7) Uani 1 1 d . . .
O31 O 0.8202(2) 1.1238(3) 0.19200(9) 0.0455(7) Uani 1 1 d . . .
N22 N 0.5649(3) 0.7895(3) 0.06424(12) 0.0462(8) Uani 1 1 d . . .
N39 N 0.7775(3) 0.9537(3) 0.26287(13) 0.0499(9) Uani 1 1 d . . .
N43 N 0.7779(3) 0.7435(3) 0.19072(13) 0.0489(8) Uani 1 1 d . . .
C12 C 0.7567(4) 1.3214(4) 0.01300(15) 0.0474(10) Uani 1 1 d . . .
H12 H 0.7577 1.3662 0.0415 0.057 Uiso 1 1 calc R U .
N1 N 0.6904(3) 1.3292(3) 0.12586(13) 0.0537(9) Uani 1 1 d . . .
C16 C 0.7273(3) 1.1217(4) -0.03402(14) 0.0418(9) Uani 1 1 d . . .
N18 N 0.6500(3) 0.9092(3) -0.01584(12) 0.0526(9) Uani 1 1 d . . .
C24 C 0.5090(3) 0.8660(4) 0.13691(15) 0.0463(10) Uani 1 1 d . . .
C50 C 0.8611(3) 0.8554(4) 0.10711(14) 0.0436(9) Uani 1 1 d . . .
C33 C 0.9010(4) 1.3323(4) 0.21754(15) 0.0487(10) Uani 1 1 d . . .
H33 H 0.9078 1.3531 0.1866 0.058 Uiso 1 1 calc R U .
N2 N 0.9247(3) 1.2231(4) 0.10837(13) 0.0598(10) Uani 1 1 d . . .
C11 C 0.7306(3) 1.1858(4) 0.00968(13) 0.0373(9) Uani 1 1 d . . .
C1 C 0.6121(4) 1.3775(4) 0.13490(14) 0.0491(10) Uani 1 1 d . . .
C29 C 0.5554(3) 0.9935(4) 0.13968(15) 0.0426(9) Uani 1 1 d . . .
C13 C 0.7808(4) 1.3890(4) -0.02576(15) 0.0548(11) Uani 1 1 d . . .
H13 H 0.7977 1.4789 -0.0231 0.066 Uiso 1 1 calc R U .
C45 C 0.8541(3) 0.7193(4) 0.11892(15) 0.0490(10) Uani 1 1 d . . .
C26 C 0.4403(4) 0.9041(5) 0.20933(17) 0.0622(13) Uani 1 1 d . . .
H26 H 0.4009 0.8756 0.2319 0.075 Uiso 1 1 calc R U .
C41 C 0.7714(4) 0.7110(5) 0.27593(17) 0.0631(13) Uani 1 1 d . . .
H41A H 0.8517 0.7137 0.2820 0.076 Uiso 1 1 calc R U .
H41B H 0.7499 0.6461 0.2974 0.076 Uiso 1 1 calc R U .
C37 C 0.8495(4) 1.1818(4) 0.27475(14) 0.0482(10) Uani 1 1 d . . .
C32 C 0.8558(3) 1.2103(4) 0.22708(13) 0.0398(9) Uani 1 1 d . . .
C36 C 0.8852(4) 1.2778(5) 0.31041(15) 0.0611(13) Uani 1 1 d . . .
H36 H 0.8805 1.2593 0.3418 0.073 Uiso 1 1 calc R U .
C23 C 0.5190(4) 0.7742(5) 0.10019(18) 0.0527(12) Uani 1 1 d . . .
C17 C 0.6920(4) 0.9869(5) -0.04268(17) 0.0518(11) Uani 1 1 d . . .
C28 C 0.5457(4) 1.0731(4) 0.17925(16) 0.0520(11) Uani 1 1 d . . .
H28 H 0.5784 1.1565 0.1827 0.062 Uiso 1 1 calc R U .
C46 C 0.8935(4) 0.6237(5) 0.09049(19) 0.0652(13) Uani 1 1 d . . .
H46 H 0.8876 0.5343 0.0975 0.078 Uiso 1 1 calc R U .
C34 C 0.9354(4) 1.4216(4) 0.25422(16) 0.0542(11) Uani 1 1 d . . .
H34 H 0.9659 1.5017 0.2473 0.065 Uiso 1 1 calc R U .
C35 C 0.9263(4) 1.3968(5) 0.30005(16) 0.0578(12) Uani 1 1 d . . .
H35 H 0.9478 1.4601 0.3238 0.069 Uiso 1 1 calc R U .
C27 C 0.4887(4) 1.0290(5) 0.21266(17) 0.0602(12) Uani 1 1 d . . .
H27 H 0.4823 1.0839 0.2381 0.072 Uiso 1 1 calc R U .
C25 C 0.4518(4) 0.8248(5) 0.17241(17) 0.0588(12) Uani 1 1 d . . .
H25 H 0.4210 0.7404 0.1704 0.071 Uiso 1 1 calc R U .
C49 C 0.9084(4) 0.8895(5) 0.06804(15) 0.0544(11) Uani 1 1 d . . .
H49 H 0.9140 0.9781 0.0600 0.065 Uiso 1 1 calc R U .
C2 C 1.0079(4) 1.2549(4) 0.09993(14) 0.0514(11) Uani 1 1 d . . .
C44 C 0.8071(4) 0.6735(5) 0.15744(18) 0.0553(12) Uani 1 1 d . . .
C15 C 0.7556(4) 1.1937(5) -0.07212(15) 0.0565(12) Uani 1 1 d . . .
H15 H 0.7574 1.1503 -0.1006 0.068 Uiso 1 1 calc R U .
C48 C 0.9465(4) 0.7923(6) 0.04160(17) 0.0657(13) Uani 1 1 d . . .
H48 H 0.9771 0.8163 0.0157 0.079 Uiso 1 1 calc R U .
C38 C 0.8056(4) 1.0569(5) 0.28835(16) 0.0545(12) Uani 1 1 d . . .
C14 C 0.7800(4) 1.3246(5) -0.06817(16) 0.0597(12) Uani 1 1 d . . .
H14 H 0.7962 1.3707 -0.0941 0.072 Uiso 1 1 calc R U .
C42 C 0.7281(4) 0.6688(4) 0.22527(17) 0.0608(13) Uani 1 1 d . . .
H42A H 0.7431 0.5751 0.2222 0.073 Uiso 1 1 calc R U .
H42B H 0.6484 0.6810 0.2176 0.073 Uiso 1 1 calc R U .
C47 C 0.9399(4) 0.6589(5) 0.0531(2) 0.0732(16) Uani 1 1 d . . .
H47 H 0.9670 0.5943 0.0352 0.088 Uiso 1 1 calc R U .
C21 C 0.5662(5) 0.6656(4) 0.03452(19) 0.0703(14) Uani 1 1 d . . .
C40 C 0.7283(4) 0.8447(5) 0.28624(18) 0.0666(13) Uani 1 1 d . . .
H40A H 0.6485 0.8461 0.2753 0.080 Uiso 1 1 calc R U .
H40B H 0.7443 0.8592 0.3205 0.080 Uiso 1 1 calc R U .
C19 C 0.6224(6) 0.7759(5) -0.0367(2) 0.100(2) Uani 1 1 d . . .
C20A C 0.5480(8) 0.6997(8) -0.0172(3) 0.055(2) Uani 0.5694 1 d . . P
C20B C 0.6319(11) 0.6776(10) -0.0043(4) 0.060(3) Uani 0.4306 1 d . . P
H38 H 0.790(4) 1.058(4) 0.3198(17) 0.068(14) Uiso 1 1 d . . .
H17 H 0.703(4) 0.955(4) -0.0686(16) 0.053(13) Uiso 1 1 d . . .
H23 H 0.496(3) 0.705(4) 0.1030(15) 0.045(12) Uiso 1 1 d . . .
H44 H 0.794(4) 0.576(5) 0.1589(16) 0.066(14) Uiso 1 1 d . . .

loop_
_atom_site_aniso_label
_atom_site_aniso_U_11
_atom_site_aniso_U_22
_atom_site_aniso_U_33
_atom_site_aniso_U_23
_atom_site_aniso_U_13
_atom_site_aniso_U_12
Zn1 0.0582(3) 0.0379(3) 0.0320(3) -0.00062(19) 0.0082(2) -0.0067(2)
Cu2 0.0500(3) 0.0360(3) 0.0396(3) 0.0046(2) 0.0091(2) 0.0016(2)
Cu1 0.0447(3) 0.0325(3) 0.0431(3) -0.0035(2) 0.0107(2) -0.0052(2)
S1 0.0970(11) 0.0575(8) 0.0873(10) 0.0047(7) 0.0426(9) 0.0136(7)
S2 0.0776(10) 0.1583(17) 0.0778(10) -0.0019(10) 0.0311(9) -0.0369(11)
O10 0.0587(17) 0.0360(14) 0.0345(14) -0.0019(12) 0.0126(13) -0.0129(13)
O30 0.0602(18) 0.0384(15) 0.0483(16) -0.0021(12) 0.0224(14) -0.0070(13)
O51 0.0620(19) 0.0426(16) 0.0404(15) 0.0001(12) 0.0135(14) 0.0091(13)
O31 0.0702(19) 0.0347(14) 0.0315(14) -0.0021(12) 0.0101(13) -0.0027(13)
N22 0.049(2) 0.0345(17) 0.054(2) -0.0058(16) 0.0102(17) -0.0055(15)
N39 0.061(2) 0.045(2) 0.046(2) 0.0106(17) 0.0161(18) 0.0078(17)
N43 0.045(2) 0.0400(19) 0.058(2) 0.0085(17) 0.0017(17) -0.0041(16)
C12 0.061(3) 0.043(2) 0.039(2) -0.0012(18) 0.013(2) -0.008(2)
N1 0.067(3) 0.046(2) 0.049(2) -0.0039(16) 0.012(2) -0.0048(18)
C16 0.039(2) 0.048(2) 0.038(2) 0.0022(18) 0.0075(18) -0.0019(18)
N18 0.072(3) 0.0397(19) 0.050(2) -0.0141(16) 0.0193(19) -0.0134(17)
C24 0.050(2) 0.040(2) 0.049(2) 0.0089(19) 0.012(2) -0.0007(19)
C50 0.038(2) 0.048(2) 0.041(2) -0.0101(19) -0.0011(18) 0.0055(18)
C33 0.059(3) 0.044(2) 0.042(2) -0.0043(19) 0.007(2) 0.001(2)
N2 0.064(3) 0.068(3) 0.049(2) -0.0003(19) 0.013(2) -0.014(2)
C11 0.038(2) 0.039(2) 0.035(2) 0.0012(16) 0.0069(17) -0.0023(16)
C1 0.075(3) 0.034(2) 0.037(2) -0.0013(18) 0.010(2) -0.011(2)
C29 0.039(2) 0.041(2) 0.049(2) 0.0077(18) 0.0117(19) 0.0045(17)
C13 0.066(3) 0.044(2) 0.056(3) 0.008(2) 0.016(2) -0.008(2)
C45 0.045(2) 0.036(2) 0.058(3) -0.009(2) -0.010(2) 0.0038(18)
C26 0.060(3) 0.073(3) 0.059(3) 0.014(3) 0.024(2) 0.000(3)
C41 0.066(3) 0.056(3) 0.066(3) 0.028(2) 0.010(3) -0.005(2)
C37 0.055(3) 0.054(3) 0.036(2) -0.0014(19) 0.009(2) 0.013(2)
C32 0.040(2) 0.039(2) 0.038(2) -0.0033(17) 0.0024(18) 0.0091(17)
C36 0.069(3) 0.078(3) 0.032(2) -0.009(2) 0.002(2) 0.020(3)
C23 0.059(3) 0.033(2) 0.066(3) 0.006(2) 0.014(2) -0.010(2)
C17 0.055(3) 0.060(3) 0.042(3) -0.011(2) 0.012(2) -0.005(2)
C28 0.061(3) 0.043(2) 0.057(3) 0.000(2) 0.025(2) 0.000(2)
C46 0.061(3) 0.045(3) 0.081(4) -0.023(3) -0.005(3) 0.007(2)
C34 0.054(3) 0.045(2) 0.058(3) -0.007(2) -0.002(2) 0.000(2)
C35 0.060(3) 0.056(3) 0.049(3) -0.020(2) -0.009(2) 0.008(2)
C27 0.069(3) 0.063(3) 0.055(3) 0.000(2) 0.027(2) 0.007(2)
C25 0.054(3) 0.060(3) 0.063(3) 0.015(2) 0.013(2) -0.008(2)
C49 0.054(3) 0.059(3) 0.048(3) -0.011(2) 0.007(2) 0.007(2)
C2 0.063(3) 0.056(3) 0.034(2) -0.0013(19) 0.006(2) -0.006(2)
C44 0.049(3) 0.043(3) 0.066(3) 0.000(2) -0.007(2) -0.001(2)
C15 0.062(3) 0.074(3) 0.036(2) -0.002(2) 0.015(2) -0.009(2)
C48 0.055(3) 0.088(4) 0.055(3) -0.018(3) 0.011(2) 0.003(3)
C38 0.068(3) 0.063(3) 0.037(2) 0.010(2) 0.021(2) 0.016(2)
C14 0.074(3) 0.062(3) 0.044(3) 0.012(2) 0.015(2) -0.011(2)
C42 0.058(3) 0.047(3) 0.076(3) 0.021(2) 0.011(3) -0.008(2)
C47 0.061(3) 0.072(4) 0.082(4) -0.041(3) 0.004(3) 0.011(3)
C21 0.097(4) 0.043(3) 0.073(3) -0.019(2) 0.022(3) -0.013(3)
C40 0.079(3) 0.066(3) 0.060(3) 0.021(2) 0.026(3) -0.002(3)
C19 0.181(7) 0.043(3) 0.087(4) -0.031(3) 0.053(4) -0.045(4)
C20A 0.060(6) 0.053(5) 0.052(5) -0.022(4) 0.010(4) -0.019(4)
C20B 0.053(7) 0.045(6) 0.076(8) -0.028(6) 0.003(6) 0.004(5)

loop_
_atom_type_symbol
_atom_type_description
_atom_type_scat_dispersion_real
_atom_type_scat_dispersion_imag
_atom_type_scat_source
C C 0.0033 0.0016 'International Tables Vol C Tables 4.2.6.8 and 6.1.1.4'
H H 0.0000 0.0000 'International Tables Vol C Tables 4.2.6.8 and 6.1.1.4'
N N 0.0061 0.0033 'International Tables Vol C Tables 4.2.6.8 and 6.1.1.4'
O O 0.0106 0.0060 'International Tables Vol C Tables 4.2.6.8 and 6.1.1.4'
S S 0.1246 0.1234 'International Tables Vol C Tables 4.2.6.8 and 6.1.1.4'
Cu Cu 0.3201 1.2651 'International Tables Vol C Tables 4.2.6.8 and 6.1.1.4'
Zn Zn 0.2839 1.4301 'International Tables Vol C Tables 4.2.6.8 and 6.1.1.4'

loop_
_geom_angle_atom_site_label_1
_geom_angle_atom_site_label_2
_geom_angle_atom_site_label_3
_geom_angle
N2 Zn1 N1 105.68(16)
N2 Zn1 O10 96.86(13)
N1 Zn1 O10 98.65(13)
N2 Zn1 O31 98.51(13)
N1 Zn1 O31 94.47(12)
O10 Zn1 O31 156.28(10)
N2 Zn1 O51 96.37(14)
N1 Zn1 O51 154.33(13)
O10 Zn1 O51 91.45(10)
O31 Zn1 O51 68.99(10)
N2 Zn1 O30 159.55(13)
N1 Zn1 O30 89.00(12)
O10 Zn1 O30 66.36(9)
O31 Zn1 O30 94.34(10)
O51 Zn1 O30 73.49(10)
O51 Cu2 O31 79.32(11)
O51 Cu2 N43 92.09(13)
O31 Cu2 N43 171.29(13)
O51 Cu2 N39 170.41(13)
O31 Cu2 N39 91.09(12)
N43 Cu2 N39 97.50(15)
O30 Cu1 O10 79.43(10)
O30 Cu1 N22 92.69(12)
O10 Cu1 N22 169.25(13)
O30 Cu1 N18 168.20(13)
O10 Cu1 N18 91.11(12)
N22 Cu1 N18 97.54(14)
C11 O10 Cu1 129.6(2)
C11 O10 Zn1 125.6(2)
Cu1 O10 Zn1 104.02(11)
C29 O30 Cu1 129.2(3)
C29 O30 Zn1 129.0(3)
Cu1 O30 Zn1 93.70(10)
C50 O51 Cu2 127.3(2)
C50 O51 Zn1 133.8(2)
Cu2 O51 Zn1 98.88(11)
C32 O31 Cu2 128.6(2)
C32 O31 Zn1 127.7(2)
Cu2 O31 Zn1 103.76(11)
C23 N22 C21 114.0(4)
C23 N22 Cu1 123.4(3)
C21 N22 Cu1 122.6(3)
C38 N39 C40 115.9(4)
C38 N39 Cu2 123.2(3)
C40 N39 Cu2 120.9(3)
C44 N43 C42 115.5(4)
C44 N43 Cu2 123.3(3)
C42 N43 Cu2 121.2(3)
C13 C12 C11 120.7(4)
C13 C12 H12 119.7
C11 C12 H12 119.7
C1 N1 Zn1 148.6(3)
C11 C16 C15 118.9(4)
C11 C16 C17 123.0(4)
C15 C16 C17 118.0(4)
C17 N18 C19 113.8(4)
C17 N18 Cu1 123.8(3)
C19 N18 Cu1 122.3(3)
C29 C24 C25 119.2(4)
C29 C24 C23 122.8(4)
C25 C24 C23 118.0(4)
O51 C50 C49 120.2(4)
O51 C50 C45 121.0(4)
C49 C50 C45 118.8(4)
C34 C33 C32 119.9(4)
C34 C33 H33 120.1
C32 C33 H33 120.1
C2 N2 Zn1 175.9(4)
O10 C11 C16 121.1(3)
O10 C11 C12 120.5(3)
C16 C11 C12 118.4(3)
N1 C1 S1 178.6(4)
O30 C29 C24 122.3(4)
O30 C29 C28 120.0(4)
C24 C29 C28 117.8(4)
C14 C13 C12 120.6(4)
C14 C13 H13 119.7
C12 C13 H13 119.7
C46 C45 C50 118.6(4)
C46 C45 C44 117.8(4)
C50 C45 C44 123.5(4)
C25 C26 C27 118.5(4)
C25 C26 H26 120.8
C27 C26 H26 120.8
C42 C41 C40 112.0(4)
C42 C41 H41A 109.2
C40 C41 H41A 109.2
C42 C41 H41B 109.2
C40 C41 H41B 109.2
H41A C41 H41B 107.9
C36 C37 C32 119.2(4)
C36 C37 C38 118.7(4)
C32 C37 C38 122.1(4)
O31 C32 C33 120.8(3)
O31 C32 C37 121.1(4)
C33 C32 C37 118.0(4)
C35 C36 C37 121.6(4)
C35 C36 H36 119.2
C37 C36 H36 119.2
N22 C23 C24 129.2(4)
N22 C23 H23 116(3)
C24 C23 H23 115(3)
N18 C17 C16 128.7(4)
N18 C17 H17 117(3)
C16 C17 H17 115(3)
C27 C28 C29 120.9(4)
C27 C28 H28 119.6
C29 C28 H28 119.6
C47 C46 C45 121.7(5)
C47 C46 H46 119.2
C45 C46 H46 119.2
C35 C34 C33 122.5(4)
C35 C34 H34 118.8
C33 C34 H34 118.8
C36 C35 C34 118.7(4)
C36 C35 H35 120.7
C34 C35 H35 120.7
C28 C27 C26 121.4(4)
C28 C27 H27 119.3
C26 C27 H27 119.3
C26 C25 C24 122.2(4)
C26 C25 H25 118.9
C24 C25 H25 118.9
C48 C49 C50 120.4(5)
C48 C49 H49 119.8
C50 C49 H49 119.8
N2 C2 S2 178.8(5)
N43 C44 C45 127.6(4)
N43 C44 H44 116(3)
C45 C44 H44 117(3)
C14 C15 C16 121.6(4)
C14 C15 H15 119.2
C16 C15 H15 119.2
C49 C48 C47 121.1(5)
C49 C48 H48 119.4
C47 C48 H48 119.4
N39 C38 C37 128.8(4)
N39 C38 H38 118(3)
C37 C38 H38 113(3)
C15 C14 C13 119.7(4)
C15 C14 H14 120.1
C13 C14 H14 120.1
N43 C42 C41 112.8(4)
N43 C42 H42A 109.0
C41 C42 H42A 109.0
N43 C42 H42B 109.0
C41 C42 H42B 109.0
H42A C42 H42B 107.8
C46 C47 C48 119.4(4)
C46 C47 H47 120.3
C48 C47 H47 120.3
C20A C21 C20B 41.0(5)
C20A C21 N22 110.4(5)
C20B C21 N22 114.6(5)
N39 C40 C41 112.6(4)
N39 C40 H40A 109.1
C41 C40 H40A 109.1
N39 C40 H40B 109.1
C41 C40 H40B 109.1
H40A C40 H40B 107.8
C20B C19 C20A 44.9(6)
C20B C19 N18 114.4(6)
C20A C19 N18 117.1(5)
C19 C20A C21 123.0(7)
C19 C20B C21 125.5(9)

loop_
_geom_bond_atom_site_label_1
_geom_bond_atom_site_label_2
_geom_bond_distance
Zn1 N2 2.001(4)
Zn1 N1 2.033(4)
Zn1 O10 2.081(3)
Zn1 O31 2.096(2)
Zn1 O51 2.235(3)
Zn1 O30 2.385(3)
Cu2 O51 1.922(3)
Cu2 O31 1.925(3)
Cu2 N43 1.958(3)
Cu2 N39 1.977(3)
Cu1 O30 1.922(3)
Cu1 O10 1.924(2)
Cu1 N22 1.955(3)
Cu1 N18 1.984(3)
S1 C1 1.624(5)
S2 C2 1.613(5)
O10 C11 1.327(4)
O30 C29 1.320(4)
O51 C50 1.329(4)
O31 C32 1.334(4)
N22 C23 1.280(5)
N22 C21 1.513(5)
N39 C38 1.277(6)
N39 C40 1.480(5)
N43 C44 1.294(6)
N43 C42 1.473(5)
C12 C13 1.384(5)
C12 C11 1.404(5)
C12 H12 0.9300
N1 C1 1.158(5)
C16 C11 1.400(5)
C16 C15 1.411(5)
C16 C17 1.434(6)
N18 C17 1.278(6)
N18 C19 1.482(6)
C24 C29 1.404(6)
C24 C25 1.412(6)
C24 C23 1.424(6)
C50 C49 1.404(6)
C50 C45 1.421(6)
C33 C34 1.382(6)
C33 C32 1.400(5)
C33 H33 0.9300
N2 C2 1.147(5)
C29 C28 1.412(6)
C13 C14 1.373(6)
C13 H13 0.9300
C45 C46 1.410(6)
C45 C44 1.422(6)
C26 C25 1.354(6)
C26 C27 1.390(7)
C26 H26 0.9300
C41 C42 1.498(7)
C41 C40 1.501(7)
C41 H41A 0.9700
C41 H41B 0.9700
C37 C36 1.409(6)
C37 C32 1.410(5)
C37 C38 1.456(6)
C36 C35 1.360(7)
C36 H36 0.9300
C23 H23 0.76(4)
C17 H17 0.84(4)
C28 C27 1.370(6)
C28 H28 0.9300
C46 C47 1.359(7)
C46 H46 0.9300
C34 C35 1.360(6)
C34 H34 0.9300
C35 H35 0.9300
C27 H27 0.9300
C25 H25 0.9300
C49 C48 1.378(6)
C49 H49 0.9300
C44 H44 1.00(4)
C15 C14 1.355(6)
C15 H15 0.9300
C48 C47 1.392(7)
C48 H48 0.9300
C38 H38 0.96(5)
C14 H14 0.9300
C42 H42A 0.9700
C42 H42B 0.9700
C47 H47 0.9300
C21 C20A 1.490(10)
C21 C20B 1.507(13)
C40 H40A 0.9700
C40 H40B 0.9700
C19 C20B 1.345(13)
C19 C20A 1.396(10)
